data_7101405
loop_
_publ_author_name
'Jorge A. Lopez'
'Kurt Mereiter'
'Margarita Paneque'
'Manuel L. Poveda'
'Oracio Serrano'
'Swiatoslaw Trofimenko'
'Ernesto Carmona'

_publ_section_title
;
Unusual Fragmentation of CH2Cl2 by an Ir(III) Centre Bonded to a
Doubly Metalated TpMs Ligand (TpMs = Hydrotris(3-mesitylpyrazol-1-yl)borate)
;
_journal_issue 37
_journal_name_full 'Chemical Communications'
_journal_paper_doi 10.1039/b608293a
_journal_year 2006
_chemical_formula_moiety 'C49 H53 B Cl Ir N8'
_chemical_formula_sum 'C49 H53 B Cl Ir N8'
_chemical_formula_weight 992.45
_chemical_name_common 'compound 5, IrCl(TpMs)(=CH-pzMs)'
_chemical_name_systematic
;
?
;
_space_group_IT_number 122
_space_group_name_Hall 'I -4 2bw'
_space_group_name_H-M_alt 'I -4 2 d'
_symmetry_cell_setting tetragonal
_symmetry_space_group_name_Hall 'I -4 2bw'
_symmetry_space_group_name_H-M 'I -4 2 d'
_atom_sites_solution_hydrogens geom
_atom_sites_solution_primary direct
_atom_sites_solution_secondary difmap
_audit_creation_method SHELXL-97
_cell_angle_alpha 90.00
_cell_angle_beta 90.00
_cell_angle_gamma 90.00
_cell_formula_units_Z 16
_cell_length_a 22.4579(6)
_cell_length_b 22.4579(6)
_cell_length_c 35.6656(18)
_cell_measurement_reflns_used 7045
_cell_measurement_temperature 173(2)
_cell_measurement_theta_max 26.98
_cell_measurement_theta_min 2.57
_cell_volume 17988.2(11)
_computing_cell_refinement 'Bruker SAINT'
_computing_data_collection 'Bruker SMART'
_computing_data_reduction 'Bruker SAINT, SADABS, XPREP'
_computing_molecular_graphics 'Bruker SHELXTL'
_computing_publication_material 'Bruker SHELXTL'
_computing_structure_refinement 'SHELXL-97 (Sheldrick, 1997)'
_computing_structure_solution 'SHELXS-97 (Sheldrick, 1997)'
_diffrn_ambient_temperature 173(2)
_diffrn_measured_fraction_theta_full 0.997
_diffrn_measured_fraction_theta_max 0.997
_diffrn_measurement_device_type 'CCD area detector'
_diffrn_measurement_method 'phi and omega scans'
_diffrn_radiation_monochromator graphite
_diffrn_radiation_source 'fine-focus sealed tube'
_diffrn_radiation_type MoK\a
_diffrn_radiation_wavelength 0.71073
_diffrn_reflns_av_R_equivalents 0.0631
_diffrn_reflns_av_sigmaI/netI 0.0444
_diffrn_reflns_limit_h_max 28
_diffrn_reflns_limit_h_min -22
_diffrn_reflns_limit_k_max 28
_diffrn_reflns_limit_k_min -28
_diffrn_reflns_limit_l_max 45
_diffrn_reflns_limit_l_min -45
_diffrn_reflns_number 71652
_diffrn_reflns_theta_full 26.99
_diffrn_reflns_theta_max 26.99
_diffrn_reflns_theta_min 2.11
_diffrn_standards_decay_% 0
_exptl_absorpt_coefficient_mu 3.072
_exptl_absorpt_correction_T_max 0.58
_exptl_absorpt_correction_T_min 0.37
_exptl_absorpt_correction_type multi-scan
_exptl_absorpt_process_details 'program SADABS, V2.10'
_exptl_crystal_colour orange
_exptl_crystal_density_diffrn 1.466
_exptl_crystal_density_method 'not measured'
_exptl_crystal_description prism
_exptl_crystal_F_000 8032
_exptl_crystal_size_max 0.32
_exptl_crystal_size_mid 0.18
_exptl_crystal_size_min 0.18
_refine_diff_density_max 0.702
_refine_diff_density_min -0.370
_refine_diff_density_rms 0.077
_refine_ls_abs_structure_details 'Flack H D (1983), Acta Cryst. A39, 876-881'
_refine_ls_abs_structure_Flack 0.005(5)
_refine_ls_extinction_method none
_refine_ls_goodness_of_fit_ref 1.058
_refine_ls_hydrogen_treatment constr
_refine_ls_matrix_type full
_refine_ls_number_parameters 552
_refine_ls_number_reflns 9809
_refine_ls_number_restraints 0
_refine_ls_restrained_S_all 1.058
_refine_ls_R_factor_all 0.0358
_refine_ls_R_factor_gt 0.0305
_refine_ls_shift/su_max 0.005
_refine_ls_shift/su_mean 0.000
_refine_ls_structure_factor_coef Fsqd
_refine_ls_weighting_details 'calc w=1/[\s^2^(Fo^2^)+(0.0072P)^2^+31.4682P] where P=(Fo^2^+2Fc^2^)/3'
_refine_ls_weighting_scheme calc
_refine_ls_wR_factor_gt 0.0560
_refine_ls_wR_factor_ref 0.0578
_reflns_number_gt 9059
_reflns_number_total 9809
_reflns_threshold_expression >2sigma(I)
_cod_data_source_file b608293a.txt
_cod_depositor_comments
;
The following automatic conversions were performed:
'_symmetry_cell_setting' value 'Tetragonal' changed to 'tetragonal'
according to '/home/saulius/struct/CIF-dictionaries/cif_core.dic'
dictionary named 'cif_core.dic' version 2.4.1 from 2010-06-29.

Automatic conversion script
Id: cif_fix_enum 1527 2010-12-29 10:47:43Z saulius 
;
_cod_original_sg_symbol_Hall 'I -4 2bw '
_cod_original_sg_symbol_H-M 'I -4 2 d '
_cod_database_code 7101405

loop_
_symmetry_equiv_pos_as_xyz
'x, y, z'
'-x, -y, z'
'y, -x, -z'
'-y, x, -z'
'-x+1/2, y, -z+3/4'
'x+1/2, -y, -z+3/4'
'-y+1/2, -x, z+3/4'
'y+1/2, x, z+3/4'
'x+1/2, y+1/2, z+1/2'
'-x+1/2, -y+1/2, z+1/2'
'y+1/2, -x+1/2, -z+1/2'
'-y+1/2, x+1/2, -z+1/2'
'-x+1, y+1/2, -z+5/4'
'x+1, -y+1/2, -z+5/4'
'-y+1, -x+1/2, z+5/4'
'y+1, x+1/2, z+5/4'

loop_
_atom_site_label
_atom_site_type_symbol
_atom_site_fract_x
_atom_site_fract_y
_atom_site_fract_z
_atom_site_U_iso_or_equiv
_atom_site_adp_type
_atom_site_occupancy
_atom_site_symmetry_multiplicity
_atom_site_calc_flag
_atom_site_refinement_flags
Ir Ir 0.226492(7) 0.330692(7) 0.247464(4) 0.02246(4) Uani 1 1 d .
Cl Cl 0.26701(5) 0.36646(5) 0.19150(3) 0.0288(2) Uani 1 1 d .
B B 0.2210(2) 0.4141(2) 0.31868(13) 0.0256(10) Uani 1 1 d .
H0B H 0.2185 0.4394 0.3417 0.031 Uiso 1 1 calc R
N11 N 0.19780(17) 0.35123(16) 0.32712(10) 0.0290(8) Uani 1 1 d .
N12 N 0.19178(16) 0.30831(16) 0.29976(10) 0.0279(8) Uani 1 1 d .
C11 C 0.1743(2) 0.3304(2) 0.35921(11) 0.0347(10) Uani 1 1 d .
H11 H 0.1721 0.3515 0.3822 0.042 Uiso 1 1 calc R
C12 C 0.1540(2) 0.2734(2) 0.35329(12) 0.0360(11) Uani 1 1 d .
H12 H 0.1362 0.2476 0.3712 0.043 Uiso 1 1 calc R
C13 C 0.16476(19) 0.26128(18) 0.31567(12) 0.0277(9) Uani 1 1 d .
C14 C 0.1493(2) 0.2054(2) 0.29555(12) 0.0294(10) Uani 1 1 d .
C15 C 0.0918(2) 0.19866(19) 0.28033(12) 0.0291(10) Uani 1 1 d .
C16 C 0.0789(2) 0.14544(19) 0.26170(12) 0.0337(11) Uani 1 1 d .
H16 H 0.0405 0.1406 0.2509 0.040 Uiso 1 1 calc R
C17 C 0.1191(2) 0.10013(19) 0.25830(13) 0.0365(11) Uani 1 1 d .
C18 C 0.1747(3) 0.1065(2) 0.27509(14) 0.0427(12) Uani 1 1 d .
H18 H 0.2029 0.0752 0.2730 0.051 Uiso 1 1 calc R
C19 C 0.1897(2) 0.1580(2) 0.29493(12) 0.0315(10) Uani 1 1 d .
C110 C 0.0442(2) 0.2449(2) 0.28441(14) 0.0356(12) Uani 1 1 d .
H11A H 0.0267 0.2533 0.2598 0.053 Uiso 1 1 calc R
H11B H 0.0615 0.2814 0.2947 0.053 Uiso 1 1 calc R
H11C H 0.0132 0.2301 0.3014 0.053 Uiso 1 1 calc R
C111 C 0.1035(3) 0.0434(2) 0.23737(16) 0.0558(16) Uani 1 1 d .
H11D H 0.0605 0.0365 0.2389 0.084 Uiso 1 1 calc R
H11E H 0.1247 0.0097 0.2487 0.084 Uiso 1 1 calc R
H11F H 0.1152 0.0473 0.2110 0.084 Uiso 1 1 calc R
C112 C 0.2480(2) 0.1595(2) 0.31597(14) 0.0411(13) Uani 1 1 d .
H11G H 0.2799 0.1444 0.2998 0.062 Uiso 1 1 calc R
H11H H 0.2450 0.1346 0.3384 0.062 Uiso 1 1 calc R
H11I H 0.2571 0.2006 0.3233 0.062 Uiso 1 1 calc R
N21 N 0.28545(16) 0.41027(15) 0.30531(10) 0.0267(8) Uani 1 1 d .
N22 N 0.30123(17) 0.37198(16) 0.27697(10) 0.0278(8) Uani 1 1 d .
C21 C 0.3342(2) 0.4396(2) 0.31721(13) 0.0330(10) Uani 1 1 d .
H21 H 0.3353 0.4685 0.3366 0.040 Uiso 1 1 calc R
C22 C 0.3815(2) 0.4207(2) 0.29668(14) 0.0362(12) Uani 1 1 d .
H22 H 0.4216 0.4336 0.2990 0.043 Uiso 1 1 calc R
C23 C 0.3597(2) 0.3787(2) 0.27163(13) 0.0299(10) Uani 1 1 d .
C24 C 0.39425(18) 0.3390(2) 0.24586(13) 0.0325(10) Uani 1 1 d .
C25 C 0.4135(2) 0.3585(2) 0.21068(14) 0.0398(12) Uani 1 1 d .
C26 C 0.4452(2) 0.3185(3) 0.18887(16) 0.0546(16) Uani 1 1 d .
H26 H 0.4571 0.3303 0.1644 0.066 Uiso 1 1 calc R
C27 C 0.4604(2) 0.2618(3) 0.20113(19) 0.0572(17) Uani 1 1 d .
C28 C 0.4438(2) 0.2453(3) 0.23720(17) 0.0534(16) Uani 1 1 d .
H28 H 0.4556 0.2076 0.2467 0.064 Uiso 1 1 calc R
C29 C 0.41022(19) 0.2828(2) 0.25946(13) 0.0369(11) Uani 1 1 d .
C210 C 0.4027(2) 0.4207(3) 0.19724(17) 0.0540(16) Uani 1 1 d .
H21A H 0.3656 0.4358 0.2081 0.081 Uiso 1 1 calc R
H21B H 0.3996 0.4208 0.1698 0.081 Uiso 1 1 calc R
H21C H 0.4359 0.4463 0.2050 0.081 Uiso 1 1 calc R
C211 C 0.4939(3) 0.2190(4) 0.1763(2) 0.097(3) Uani 1 1 d .
H21D H 0.5166 0.1911 0.1918 0.146 Uiso 1 1 calc R
H21E H 0.5212 0.2413 0.1601 0.146 Uiso 1 1 calc R
H21F H 0.4656 0.1968 0.1607 0.146 Uiso 1 1 calc R
C212 C 0.3945(2) 0.2634(2) 0.29897(15) 0.0470(14) Uani 1 1 d .
H21G H 0.3567 0.2816 0.3064 0.071 Uiso 1 1 calc R
H21H H 0.4260 0.2761 0.3162 0.071 Uiso 1 1 calc R
H21I H 0.3908 0.2199 0.2998 0.071 Uiso 1 1 calc R
N31 N 0.18203(16) 0.44050(15) 0.28756(10) 0.0258(8) Uani 1 1 d .
N32 N 0.17937(14) 0.41087(13) 0.25423(10) 0.0227(7) Uani 1 1 d .
C31 C 0.1424(2) 0.48481(19) 0.28738(13) 0.0272(10) Uani 1 1 d .
H31 H 0.1355 0.5118 0.3074 0.033 Uiso 1 1 calc R
C32 C 0.11352(18) 0.48498(17) 0.25391(13) 0.0283(9) Uani 1 1 d .
H32 H 0.0833 0.5118 0.2461 0.034 Uiso 1 1 calc R
C33 C 0.13761(18) 0.43707(19) 0.23313(12) 0.0249(9) Uani 1 1 d .
C34 C 0.12259(18) 0.41313(18) 0.19583(12) 0.0245(9) Uani 1 1 d .
C35 C 0.10107(19) 0.44953(19) 0.16694(13) 0.0282(10) Uani 1 1 d .
C36 C 0.0892(2) 0.4245(2) 0.13196(13) 0.0315(11) Uani 1 1 d .
H36 H 0.0733 0.4492 0.1128 0.038 Uiso 1 1 calc R
C37 C 0.09978(19) 0.3650(2) 0.12410(12) 0.0288(10) Uani 1 1 d .
C38 C 0.12031(18) 0.3296(2) 0.15341(12) 0.0268(9) Uani 1 1 d .
H38A H 0.1275 0.2886 0.1486 0.032 Uiso 1 1 calc R
C39 C 0.13089(18) 0.35115(18) 0.18941(12) 0.0243(9) Uani 1 1 d .
C310 C 0.0909(2) 0.5160(2) 0.17109(15) 0.0431(13) Uani 1 1 d .
H31A H 0.0895 0.5345 0.1462 0.065 Uiso 1 1 calc R
H31B H 0.1235 0.5335 0.1857 0.065 Uiso 1 1 calc R
H31C H 0.0530 0.5229 0.1841 0.065 Uiso 1 1 calc R
C311 C 0.0929(2) 0.3406(2) 0.08520(13) 0.0382(12) Uani 1 1 d .
H31D H 0.0657 0.3661 0.0709 0.057 Uiso 1 1 calc R
H31E H 0.0766 0.3002 0.0865 0.057 Uiso 1 1 calc R
H31F H 0.1318 0.3396 0.0728 0.057 Uiso 1 1 calc R
C312 C 0.14831(19) 0.30901(19) 0.22014(11) 0.0254(9) Uani 1 1 d .
H31G H 0.1525 0.2686 0.2094 0.030 Uiso 1 1 calc R
H31H H 0.1157 0.3076 0.2388 0.030 Uiso 1 1 calc R
N41 N 0.26989(17) 0.21593(16) 0.21412(10) 0.0290(8) Uani 1 1 d .
N42 N 0.29535(16) 0.15996(17) 0.22007(10) 0.0327(9) Uani 1 1 d .
C41 C 0.2554(2) 0.2240(2) 0.17678(13) 0.0362(11) Uani 1 1 d .
H41 H 0.2378 0.2583 0.1659 0.043 Uiso 1 1 calc R
C42 C 0.2712(2) 0.1737(2) 0.15876(12) 0.0400(10) Uani 1 1 d .
H42 H 0.2668 0.1656 0.1328 0.048 Uiso 1 1 calc R
C43 C 0.2959(2) 0.1350(2) 0.18661(14) 0.0337(11) Uani 1 1 d .
C44 C 0.3219(2) 0.0750(2) 0.17842(13) 0.0327(10) Uani 1 1 d .
C45 C 0.2930(2) 0.0382(2) 0.15282(14) 0.0355(11) Uani 1 1 d .
C46 C 0.3228(2) -0.0122(2) 0.13964(16) 0.0450(13) Uani 1 1 d .
H46 H 0.3039 -0.0362 0.1212 0.054 Uiso 1 1 calc R
C47 C 0.3782(3) -0.0285(2) 0.15226(18) 0.0516(15) Uani 1 1 d .
C48 C 0.4036(3) 0.0058(3) 0.1799(2) 0.0636(18) Uani 1 1 d .
H48 H 0.4411 -0.0058 0.1899 0.076 Uiso 1 1 calc R
C49 C 0.3764(2) 0.0571(2) 0.19386(17) 0.0498(14) Uani 1 1 d .
C410 C 0.2300(2) 0.0471(2) 0.14087(14) 0.0446(12) Uani 1 1 d .
H41A H 0.2075 0.0657 0.1613 0.067 Uiso 1 1 calc R
H41B H 0.2121 0.0086 0.1347 0.067 Uiso 1 1 calc R
H41C H 0.2289 0.0731 0.1188 0.067 Uiso 1 1 calc R
C411 C 0.4092(3) -0.0833(3) 0.1365(2) 0.088(3) Uani 1 1 d .
H41D H 0.4472 -0.0892 0.1495 0.131 Uiso 1 1 calc R
H41E H 0.4164 -0.0777 0.1097 0.131 Uiso 1 1 calc R
H41F H 0.3838 -0.1183 0.1403 0.131 Uiso 1 1 calc R
C412 C 0.4075(3) 0.0917(3) 0.2242(2) 0.095(3) Uani 1 1 d .
H41G H 0.4065 0.1343 0.2180 0.142 Uiso 1 1 calc R
H41H H 0.4489 0.0784 0.2261 0.142 Uiso 1 1 calc R
H41I H 0.3873 0.0851 0.2482 0.142 Uiso 1 1 calc R
C413 C 0.26274(17) 0.25431(18) 0.24311(13) 0.0274(9) Uani 1 1 d .
H413 H 0.2792 0.2402 0.2660 0.033 Uiso 1 1 calc R

loop_
_atom_site_aniso_label
_atom_site_aniso_U_11
_atom_site_aniso_U_22
_atom_site_aniso_U_33
_atom_site_aniso_U_23
_atom_site_aniso_U_13
_atom_site_aniso_U_12
Ir 0.02398(8) 0.02146(8) 0.02193(6) -0.00129(7) -0.00042(7) 0.00295(6)
Cl 0.0271(6) 0.0330(6) 0.0263(5) 0.0007(4) 0.0011(5) 0.0003(5)
B 0.032(3) 0.021(2) 0.024(2) -0.0046(18) -0.001(2) -0.002(2)
N11 0.033(2) 0.027(2) 0.0273(19) -0.0075(16) 0.0013(16) -0.0034(15)
N12 0.032(2) 0.0252(19) 0.0265(19) -0.0056(15) -0.0055(16) 0.0057(16)
C11 0.043(3) 0.037(3) 0.024(2) -0.002(2) 0.003(2) -0.008(2)
C12 0.046(3) 0.037(3) 0.025(2) -0.002(2) 0.0072(19) -0.011(2)
C13 0.031(2) 0.024(2) 0.028(2) -0.0035(17) 0.0020(19) -0.0049(18)
C14 0.036(3) 0.032(2) 0.021(2) 0.0003(18) 0.0032(19) -0.002(2)
C15 0.038(3) 0.020(2) 0.029(2) 0.0062(18) 0.004(2) -0.0041(18)
C16 0.042(3) 0.030(2) 0.029(2) 0.0017(19) -0.004(2) -0.011(2)
C17 0.054(3) 0.022(2) 0.034(3) 0.0005(19) -0.011(2) -0.005(2)
C18 0.055(3) 0.031(3) 0.042(3) 0.001(2) -0.002(3) 0.011(2)
C19 0.038(3) 0.028(3) 0.028(2) 0.0054(19) 0.0009(19) -0.003(2)
C110 0.032(3) 0.040(3) 0.035(3) -0.001(2) 0.002(2) 0.003(2)
C111 0.085(4) 0.027(3) 0.055(4) -0.003(2) -0.017(3) 0.003(3)
C112 0.042(3) 0.040(3) 0.041(3) 0.005(3) -0.008(2) 0.003(2)
N21 0.032(2) 0.0220(18) 0.0258(18) 0.0003(14) -0.0033(16) 0.0001(15)
N22 0.030(2) 0.028(2) 0.0245(19) -0.0004(16) -0.0002(16) 0.0056(16)
C21 0.035(3) 0.024(2) 0.040(2) -0.0012(19) -0.005(2) -0.009(2)
C22 0.031(3) 0.037(3) 0.041(3) -0.002(2) -0.005(2) -0.007(2)
C23 0.029(2) 0.032(3) 0.029(2) 0.005(2) -0.0007(19) -0.003(2)
C24 0.029(2) 0.038(2) 0.031(2) -0.003(2) -0.003(2) -0.0037(19)
C25 0.025(2) 0.055(3) 0.039(3) -0.004(2) 0.000(2) -0.007(2)
C26 0.036(3) 0.087(5) 0.041(3) -0.021(3) 0.005(2) -0.004(3)
C27 0.029(3) 0.073(5) 0.069(4) -0.030(4) 0.006(3) 0.004(3)
C28 0.032(3) 0.060(4) 0.068(4) -0.025(3) -0.013(3) 0.008(3)
C29 0.024(2) 0.044(3) 0.043(3) -0.007(2) -0.0056(19) 0.003(2)
C210 0.037(3) 0.077(4) 0.048(3) 0.017(3) 0.002(3) -0.015(3)
C211 0.078(5) 0.111(7) 0.103(6) -0.065(5) 0.011(5) 0.017(5)
C212 0.050(3) 0.040(3) 0.051(3) 0.005(3) -0.013(3) 0.005(3)
N31 0.030(2) 0.0201(18) 0.0269(19) -0.0062(15) -0.0008(15) 0.0002(15)
N32 0.0234(17) 0.0215(16) 0.0231(17) -0.0016(15) 0.0031(15) -0.0020(13)
C31 0.029(2) 0.020(2) 0.032(2) -0.0069(18) 0.0047(19) -0.0020(18)
C32 0.025(2) 0.0215(19) 0.038(2) -0.002(2) 0.003(2) -0.0007(16)
C33 0.022(2) 0.024(2) 0.029(2) -0.0014(17) 0.0031(17) -0.0037(17)
C34 0.016(2) 0.026(2) 0.031(2) -0.0007(18) 0.0001(18) -0.0022(17)
C35 0.024(2) 0.027(2) 0.034(2) 0.0052(19) -0.0036(19) 0.0003(17)
C36 0.027(2) 0.034(3) 0.034(3) 0.006(2) -0.005(2) 0.004(2)
C37 0.023(2) 0.033(2) 0.030(2) -0.0017(19) 0.0001(18) 0.0009(19)
C38 0.022(2) 0.025(2) 0.034(2) -0.001(2) -0.0005(17) 0.0000(18)
C39 0.017(2) 0.027(2) 0.029(2) 0.0023(18) 0.0007(17) -0.0035(17)
C310 0.055(3) 0.030(3) 0.045(3) 0.005(2) -0.012(3) 0.006(2)
C311 0.037(3) 0.046(3) 0.031(2) -0.001(2) -0.007(2) 0.006(2)
C312 0.031(2) 0.025(2) 0.020(2) 0.0019(17) 0.0007(17) 0.0083(17)
N41 0.033(2) 0.028(2) 0.0268(18) 0.0011(15) -0.0063(16) 0.0092(17)
N42 0.034(2) 0.028(2) 0.037(2) -0.0001(18) -0.0031(16) 0.0130(16)
C41 0.048(3) 0.027(2) 0.033(2) 0.005(2) -0.001(2) 0.006(2)
C42 0.060(3) 0.031(3) 0.030(2) -0.003(2) 0.001(2) 0.004(3)
C43 0.032(3) 0.031(3) 0.038(3) -0.002(2) 0.002(2) 0.007(2)
C44 0.032(3) 0.028(2) 0.038(3) -0.003(2) 0.005(2) 0.005(2)
C45 0.039(3) 0.029(2) 0.038(3) 0.003(2) 0.004(2) 0.005(2)
C46 0.048(3) 0.030(3) 0.057(3) -0.010(2) 0.006(3) 0.002(2)
C47 0.044(3) 0.034(3) 0.077(4) -0.003(3) 0.012(3) 0.008(2)
C48 0.040(3) 0.049(4) 0.102(5) -0.013(4) -0.011(3) 0.021(3)
C49 0.042(3) 0.038(3) 0.069(4) -0.009(3) -0.012(3) 0.009(3)
C410 0.044(3) 0.044(3) 0.046(3) 0.005(2) -0.003(3) -0.001(3)
C411 0.080(5) 0.045(4) 0.137(7) -0.025(4) 0.016(5) 0.025(4)
C412 0.072(5) 0.072(5) 0.140(8) -0.040(5) -0.052(5) 0.027(4)
C413 0.022(2) 0.030(2) 0.030(2) 0.0000(18) -0.0007(18) 0.0017(17)

loop_
_atom_type_symbol
_atom_type_description
_atom_type_scat_dispersion_real
_atom_type_scat_dispersion_imag
_atom_type_scat_source
C C 0.0033 0.0016 'International Tables Vol C Tables 4.2.6.8 and 6.1.1.4'
H H 0.0000 0.0000 'International Tables Vol C Tables 4.2.6.8 and 6.1.1.4'
B B 0.0013 0.0007 'International Tables Vol C Tables 4.2.6.8 and 6.1.1.4'
N N 0.0061 0.0033 'International Tables Vol C Tables 4.2.6.8 and 6.1.1.4'
Cl Cl 0.1484 0.1585 'International Tables Vol C Tables 4.2.6.8 and 6.1.1.4'
Ir Ir -1.4442 7.9887 'International Tables Vol C Tables 4.2.6.8 and 6.1.1.4'

loop_
_geom_angle_atom_site_label_1
_geom_angle_atom_site_label_2
_geom_angle_atom_site_label_3
_geom_angle
C413 Ir C312 96.45(17)
C413 Ir N12 90.89(16)
C312 Ir N12 92.71(15)
C413 Ir N32 174.61(14)
C312 Ir N32 80.11(14)
N12 Ir N32 85.15(13)
C413 Ir N22 95.34(15)
C312 Ir N22 168.19(15)
N12 Ir N22 87.63(14)
N32 Ir N22 88.16(13)
C413 Ir Cl 94.22(13)
C312 Ir Cl 90.52(12)
N12 Ir Cl 173.61(10)
N32 Ir Cl 89.98(10)
N22 Ir Cl 88.08(10)
N21 B N31 109.7(4)
N21 B N11 109.4(3)
N31 B N11 107.7(4)
N21 B H0B 110.0
N31 B H0B 110.0
N11 B H0B 110.0
C11 N11 N12 108.7(4)
C11 N11 B 128.4(4)
N12 N11 B 122.5(3)
C13 N12 N11 107.1(3)
C13 N12 Ir 137.5(3)
N11 N12 Ir 115.4(3)
N11 C11 C12 108.9(4)
N11 C11 H11 125.5
C12 C11 H11 125.5
C11 C12 C13 105.8(4)
C11 C12 H12 127.1
C13 C12 H12 127.1
N12 C13 C12 109.4(4)
N12 C13 C14 124.4(4)
C12 C13 C14 126.1(4)
C19 C14 C15 120.5(4)
C19 C14 C13 119.9(4)
C15 C14 C13 119.3(4)
C16 C15 C14 117.7(4)
C16 C15 C110 119.4(4)
C14 C15 C110 122.9(4)
C17 C16 C15 122.8(4)
C17 C16 H16 118.6
C15 C16 H16 118.6
C16 C17 C18 118.6(4)
C16 C17 C111 121.1(5)
C18 C17 C111 120.3(4)
C17 C18 C19 121.3(5)
C17 C18 H18 119.4
C19 C18 H18 119.4
C14 C19 C18 118.8(4)
C14 C19 C112 122.6(4)
C18 C19 C112 118.6(4)
C15 C110 H11A 109.5
C15 C110 H11B 109.5
H11A C110 H11B 109.5
C15 C110 H11C 109.5
H11A C110 H11C 109.5
H11B C110 H11C 109.5
C17 C111 H11D 109.5
C17 C111 H11E 109.5
H11D C111 H11E 109.5
C17 C111 H11F 109.5
H11D C111 H11F 109.5
H11E C111 H11F 109.5
C19 C112 H11G 109.5
C19 C112 H11H 109.5
H11G C112 H11H 109.5
C19 C112 H11I 109.5
H11G C112 H11I 109.5
H11H C112 H11I 109.5
C21 N21 N22 109.2(4)
C21 N21 B 130.2(4)
N22 N21 B 120.6(3)
C23 N22 N21 106.7(4)
C23 N22 Ir 137.2(3)
N21 N22 Ir 114.9(3)
N21 C21 C22 108.3(4)
N21 C21 H21 125.9
C22 C21 H21 125.9
C21 C22 C23 106.4(4)
C21 C22 H22 126.8
C23 C22 H22 126.8
N22 C23 C22 109.4(4)
N22 C23 C24 122.0(4)
C22 C23 C24 128.0(4)
C25 C24 C29 121.0(4)
C25 C24 C23 121.7(4)
C29 C24 C23 117.2(4)
C26 C25 C24 117.4(5)
C26 C25 C210 120.6(5)
C24 C25 C210 122.0(5)
C25 C26 C27 123.0(6)
C25 C26 H26 118.5
C27 C26 H26 118.5
C26 C27 C28 118.1(5)
C26 C27 C211 121.4(7)
C28 C27 C211 120.5(7)
C29 C28 C27 121.0(6)
C29 C28 H28 119.5
C27 C28 H28 119.5
C28 C29 C24 119.4(5)
C28 C29 C212 119.0(5)
C24 C29 C212 121.5(4)
C25 C210 H21A 109.5
C25 C210 H21B 109.5
H21A C210 H21B 109.5
C25 C210 H21C 109.5
H21A C210 H21C 109.5
H21B C210 H21C 109.5
C27 C211 H21D 109.5
C27 C211 H21E 109.5
H21D C211 H21E 109.5
C27 C211 H21F 109.5
H21D C211 H21F 109.5
H21E C211 H21F 109.5
C29 C212 H21G 109.5
C29 C212 H21H 109.5
H21G C212 H21H 109.5
C29 C212 H21I 109.5
H21G C212 H21I 109.5
H21H C212 H21I 109.5
C31 N31 N32 109.3(3)
C31 N31 B 132.3(4)
N32 N31 B 117.8(3)
C33 N32 N31 107.8(3)
C33 N32 Ir 131.6(3)
N31 N32 Ir 119.7(3)
N31 C31 C32 108.9(4)
N31 C31 H31 125.5
C32 C31 H31 125.5
C31 C32 C33 106.0(4)
C31 C32 H32 127.0
C33 C32 H32 127.0
N32 C33 C32 107.9(4)
N32 C33 C34 120.5(4)
C32 C33 C34 131.5(4)
C35 C34 C39 119.8(4)
C35 C34 C33 122.0(4)
C39 C34 C33 118.2(4)
C36 C35 C34 119.3(4)
C36 C35 C310 117.1(4)
C34 C35 C310 123.7(4)
C37 C36 C35 122.5(4)
C37 C36 H36 118.8
C35 C36 H36 118.8
C36 C37 C38 117.1(4)
C36 C37 C311 121.5(4)
C38 C37 C311 121.4(4)
C37 C38 C39 123.4(4)
C37 C38 H38A 118.3
C39 C38 H38A 118.3
C38 C39 C34 117.8(4)
C38 C39 C312 119.9(4)
C34 C39 C312 122.3(4)
C35 C310 H31A 109.5
C35 C310 H31B 109.5
H31A C310 H31B 109.5
C35 C310 H31C 109.5
H31A C310 H31C 109.5
H31B C310 H31C 109.5
C37 C311 H31D 109.5
C37 C311 H31E 109.5
H31D C311 H31E 109.5
C37 C311 H31F 109.5
H31D C311 H31F 109.5
H31E C311 H31F 109.5
C39 C312 Ir 114.7(3)
C39 C312 H31G 108.6
Ir C312 H31G 108.6
C39 C312 H31H 108.6
Ir C312 H31H 108.6
H31G C312 H31H 107.6
C413 N41 C41 128.6(4)
C413 N41 N42 120.3(3)
C41 N41 N42 111.1(3)
C43 N42 N41 104.4(4)
C42 C41 N41 106.8(4)
C42 C41 H41 126.6
N41 C41 H41 126.6
C41 C42 C43 106.2(4)
C41 C42 H42 126.9
C43 C42 H42 126.9
N42 C43 C42 111.5(4)
N42 C43 C44 124.2(4)
C42 C43 C44 124.2(4)
C45 C44 C49 119.7(4)
C45 C44 C43 118.7(4)
C49 C44 C43 121.5(4)
C44 C45 C46 118.6(5)
C44 C45 C410 123.4(4)
C46 C45 C410 117.8(5)
C47 C46 C45 122.6(5)
C47 C46 H46 118.7
C45 C46 H46 118.7
C46 C47 C48 117.5(5)
C46 C47 C411 120.6(6)
C48 C47 C411 121.9(6)
C47 C48 C49 122.4(5)
C47 C48 H48 118.8
C49 C48 H48 118.8
C48 C49 C44 118.7(5)
C48 C49 C412 118.6(5)
C44 C49 C412 122.7(5)
C45 C410 H41A 109.5
C45 C410 H41B 109.5
H41A C410 H41B 109.5
C45 C410 H41C 109.5
H41A C410 H41C 109.5
H41B C410 H41C 109.5
C47 C411 H41D 109.5
C47 C411 H41E 109.5
H41D C411 H41E 109.5
C47 C411 H41F 109.5
H41D C411 H41F 109.5
H41E C411 H41F 109.5
C49 C412 H41G 109.5
C49 C412 H41H 109.5
H41G C412 H41H 109.5
C49 C412 H41I 109.5
H41G C412 H41I 109.5
H41H C412 H41I 109.5
N41 C413 Ir 133.2(3)
N41 C413 H413 113.4
Ir C413 H413 113.4

loop_
_geom_bond_atom_site_label_1
_geom_bond_atom_site_label_2
_geom_bond_distance
Ir C413 1.905(4)
Ir C312 2.066(4)
Ir N12 2.083(4)
Ir N32 2.102(3)
Ir N22 2.187(4)
Ir Cl 2.3361(11)
B N21 1.527(6)
B N31 1.533(6)
B N11 1.534(6)
B H0B 1.0000
N11 C11 1.345(5)
N11 N12 1.378(5)
N12 C13 1.344(5)
C11 C12 1.375(6)
C11 H11 0.9500
C12 C13 1.390(6)
C12 H12 0.9500
C13 C14 1.488(6)
C14 C19 1.398(6)
C14 C15 1.409(6)
C15 C16 1.398(6)
C15 C110 1.497(6)
C16 C17 1.366(7)
C16 H16 0.9500
C17 C18 1.391(7)
C17 C111 1.518(6)
C18 C19 1.399(6)
C18 H18 0.9500
C19 C112 1.511(6)
C110 H11A 0.9800
C110 H11B 0.9800
C110 H11C 0.9800
C111 H11D 0.9800
C111 H11E 0.9800
C111 H11F 0.9800
C112 H11G 0.9800
C112 H11H 0.9800
C112 H11I 0.9800
N21 C21 1.346(5)
N21 N22 1.373(5)
N22 C23 1.335(5)
C21 C22 1.359(7)
C21 H21 0.9500
C22 C23 1.388(6)
C22 H22 0.9500
C23 C24 1.497(6)
C24 C25 1.398(7)
C24 C29 1.399(6)
C25 C26 1.385(7)
C25 C210 1.497(8)
C26 C27 1.389(9)
C26 H26 0.9500
C27 C28 1.390(8)
C27 C211 1.508(8)
C28 C29 1.381(7)
C28 H28 0.9500
C29 C212 1.517(7)
C210 H21A 0.9800
C210 H21B 0.9800
C210 H21C 0.9800
C211 H21D 0.9800
C211 H21E 0.9800
C211 H21F 0.9800
C212 H21G 0.9800
C212 H21H 0.9800
C212 H21I 0.9800
N31 C31 1.335(5)
N31 N32 1.363(5)
N32 C33 1.339(5)
C31 C32 1.359(6)
C31 H31 0.9500
C32 C33 1.414(6)
C32 H32 0.9500
C33 C34 1.474(6)
C34 C35 1.401(6)
C34 C39 1.423(6)
C35 C36 1.394(6)
C35 C310 1.518(6)
C36 C37 1.386(6)
C36 H36 0.9500
C37 C38 1.392(6)
C37 C311 1.500(6)
C38 C39 1.393(6)
C38 H38A 0.9500
C39 C312 1.500(6)
C310 H31A 0.9800
C310 H31B 0.9800
C310 H31C 0.9800
C311 H31D 0.9800
C311 H31E 0.9800
C311 H31F 0.9800
C312 H31G 0.9900
C312 H31H 0.9900
N41 C413 1.356(5)
N41 C41 1.382(5)
N41 N42 1.397(5)
N42 C43 1.319(6)
C41 C42 1.345(6)
C41 H41 0.9500
C42 C43 1.432(6)
C42 H42 0.9500
C43 C44 1.499(6)
C44 C45 1.391(6)
C44 C49 1.399(7)
C45 C46 1.396(6)
C45 C410 1.492(7)
C46 C47 1.374(8)
C46 H46 0.9500
C47 C48 1.375(8)
C47 C411 1.521(7)
C48 C49 1.396(7)
C48 H48 0.9500
C49 C412 1.504(8)
C410 H41A 0.9800
C410 H41B 0.9800
C410 H41C 0.9800
C411 H41D 0.9800
C411 H41E 0.9800
C411 H41F 0.9800
C412 H41G 0.9800
C412 H41H 0.9800
C412 H41I 0.9800
C413 H413 0.9500

loop_
_geom_torsion_atom_site_label_1
_geom_torsion_atom_site_label_2
_geom_torsion_atom_site_label_3
_geom_torsion_atom_site_label_4
_geom_torsion
N21 B N11 C11 123.9(5)
N31 B N11 C11 -116.9(5)
N21 B N11 N12 -64.3(5)
N31 B N11 N12 54.9(5)
C11 N11 N12 C13 -0.3(5)
B N11 N12 C13 -173.6(4)
C11 N11 N12 Ir -179.2(3)
B N11 N12 Ir 7.6(5)
C413 Ir N12 C13 -43.3(5)
C312 Ir N12 C13 53.2(5)
N32 Ir N12 C13 133.0(4)
N22 Ir N12 C13 -138.6(4)
C413 Ir N12 N11 135.0(3)
C312 Ir N12 N11 -128.5(3)
N32 Ir N12 N11 -48.7(3)
N22 Ir N12 N11 39.7(3)
N12 N11 C11 C12 1.3(5)
B N11 C11 C12 174.0(4)
N11 C11 C12 C13 -1.7(6)
N11 N12 C13 C12 -0.7(5)
Ir N12 C13 C12 177.7(3)
N11 N12 C13 C14 179.3(4)
Ir N12 C13 C14 -2.3(7)
C11 C12 C13 N12 1.4(5)
C11 C12 C13 C14 -178.6(4)
N12 C13 C14 C19 91.3(5)
C12 C13 C14 C19 -88.6(6)
N12 C13 C14 C15 -94.6(5)
C12 C13 C14 C15 85.4(6)
C19 C14 C15 C16 -5.9(6)
C13 C14 C15 C16 -179.9(4)
C19 C14 C15 C110 172.1(4)
C13 C14 C15 C110 -1.9(6)
C14 C15 C16 C17 1.0(7)
C110 C15 C16 C17 -177.0(4)
C15 C16 C17 C18 2.0(7)
C15 C16 C17 C111 -179.2(5)
C16 C17 C18 C19 -0.3(7)
C111 C17 C18 C19 -179.1(5)
C15 C14 C19 C18 7.5(7)
C13 C14 C19 C18 -178.5(4)
C15 C14 C19 C112 -170.3(4)
C13 C14 C19 C112 3.7(6)
C17 C18 C19 C14 -4.4(7)
C17 C18 C19 C112 173.5(4)
N31 B N21 C21 113.4(5)
N11 B N21 C21 -128.6(4)
N31 B N21 N22 -67.1(5)
N11 B N21 N22 50.8(5)
C21 N21 N22 C23 -0.5(5)
B N21 N22 C23 180.0(4)
C21 N21 N22 Ir -170.5(3)
B N21 N22 Ir 10.0(5)
C413 Ir N22 C23 53.9(5)
C312 Ir N22 C23 -123.5(7)
N12 Ir N22 C23 144.6(5)
N32 Ir N22 C23 -130.2(5)
Cl Ir N22 C23 -40.1(5)
C413 Ir N22 N21 -140.3(3)
C312 Ir N22 N21 42.3(9)
N12 Ir N22 N21 -49.6(3)
N32 Ir N22 N21 35.6(3)
Cl Ir N22 N21 125.6(3)
N22 N21 C21 C22 0.2(5)
B N21 C21 C22 179.7(4)
N21 C21 C22 C23 0.2(5)
N21 N22 C23 C22 0.6(5)
Ir N22 C23 C22 167.1(3)
N21 N22 C23 C24 172.8(4)
Ir N22 C23 C24 -20.7(7)
C21 C22 C23 N22 -0.5(6)
C21 C22 C23 C24 -172.0(4)
N22 C23 C24 C25 105.2(5)
C22 C23 C24 C25 -84.2(6)
N22 C23 C24 C29 -79.2(6)
C22 C23 C24 C29 91.4(6)
C29 C24 C25 C26 4.6(7)
C23 C24 C25 C26 -180.0(4)
C29 C24 C25 C210 -173.2(4)
C23 C24 C25 C210 2.2(7)
C24 C25 C26 C27 -2.9(8)
C210 C25 C26 C27 175.0(5)
C25 C26 C27 C28 -1.2(9)
C25 C26 C27 C211 178.8(5)
C26 C27 C28 C29 3.6(8)
C211 C27 C28 C29 -176.4(5)
C27 C28 C29 C24 -1.9(7)
C27 C28 C29 C212 -178.5(5)
C25 C24 C29 C28 -2.3(7)
C23 C24 C29 C28 -177.9(4)
C25 C24 C29 C212 174.2(4)
C23 C24 C29 C212 -1.5(6)
N21 B N31 C31 -129.8(5)
N11 B N31 C31 111.3(5)
N21 B N31 N32 60.1(4)
N11 B N31 N32 -58.9(5)
C31 N31 N32 C33 0.0(4)
B N31 N32 C33 172.3(3)
C31 N31 N32 Ir -171.0(3)
B N31 N32 Ir 1.3(5)
C312 Ir N32 C33 -29.2(3)
N12 Ir N32 C33 -122.8(4)
N22 Ir N32 C33 149.4(4)
Cl Ir N32 C33 61.3(3)
C312 Ir N32 N31 139.3(3)
N12 Ir N32 N31 45.7(3)
N22 Ir N32 N31 -42.1(3)
Cl Ir N32 N31 -130.2(3)
N32 N31 C31 C32 -0.3(5)
B N31 C31 C32 -171.1(4)
N31 C31 C32 C33 0.5(5)
N31 N32 C33 C32 0.3(4)
Ir N32 C33 C32 169.8(3)
N31 N32 C33 C34 -177.3(3)
Ir N32 C33 C34 -7.8(6)
C31 C32 C33 N32 -0.5(5)
C31 C32 C33 C34 176.8(4)
N32 C33 C34 C35 -151.5(4)
C32 C33 C34 C35 31.4(7)
N32 C33 C34 C39 28.0(6)
C32 C33 C34 C39 -149.0(4)
C39 C34 C35 C36 -1.3(6)
C33 C34 C35 C36 178.2(4)
C39 C34 C35 C310 -179.9(4)
C33 C34 C35 C310 -0.4(7)
C34 C35 C36 C37 -2.2(7)
C310 C35 C36 C37 176.5(4)
C35 C36 C37 C38 3.1(7)
C35 C36 C37 C311 -173.4(4)
C36 C37 C38 C39 -0.5(6)
C311 C37 C38 C39 176.0(4)
C37 C38 C39 C34 -2.8(6)
C37 C38 C39 C312 175.1(4)
C35 C34 C39 C38 3.7(6)
C33 C34 C39 C38 -175.9(4)
C35 C34 C39 C312 -174.2(4)
C33 C34 C39 C312 6.3(6)
C38 C39 C312 Ir 125.1(4)
C34 C39 C312 Ir -57.0(5)
C413 Ir C312 C39 -129.4(3)
N12 Ir C312 C39 139.4(3)
N32 Ir C312 C39 54.8(3)
N22 Ir C312 C39 48.0(9)
Cl Ir C312 C39 -35.1(3)
C413 N41 N42 C43 -179.6(4)
C41 N41 N42 C43 -0.1(5)
C413 N41 C41 C42 179.6(4)
N42 N41 C41 C42 0.2(5)
N41 C41 C42 C43 -0.2(6)
N41 N42 C43 C42 0.0(5)
N41 N42 C43 C44 177.1(4)
C41 C42 C43 N42 0.1(6)
C41 C42 C43 C44 -177.0(5)
N42 C43 C44 C45 142.0(5)
C42 C43 C44 C45 -41.2(7)
N42 C43 C44 C49 -42.5(7)
C42 C43 C44 C49 134.2(6)
C49 C44 C45 C46 -7.9(7)
C43 C44 C45 C46 167.6(4)
C49 C44 C45 C410 167.1(5)
C43 C44 C45 C410 -17.4(7)
C44 C45 C46 C47 3.1(8)
C410 C45 C46 C47 -172.2(5)
C45 C46 C47 C48 2.3(9)
C45 C46 C47 C411 -179.0(6)
C46 C47 C48 C49 -3.1(10)
C411 C47 C48 C49 178.3(6)
C47 C48 C49 C44 -1.6(10)
C47 C48 C49 C412 179.9(7)
C45 C44 C49 C48 7.2(8)
C43 C44 C49 C48 -168.2(5)
C45 C44 C49 C412 -174.4(6)
C43 C44 C49 C412 10.2(9)
C41 N41 C413 Ir 5.1(7)
N42 N41 C413 Ir -175.5(3)
C312 Ir C413 N41 47.8(4)
N12 Ir C413 N41 140.7(4)
N22 Ir C413 N41 -131.6(4)
Cl Ir C413 N41 -43.2(4)
